data_4514652
loop_
_publ_author_name
'B\"acker, Andreas'
'Li, Yinwu'
'Fritz, Maximilian'
'Gr\"atz, Maik'
'Ke, Zhuofeng'
'Langer, Robert'

_publ_section_title
;
 Redox-Active, Boron-Based Ligands in Iron Complexes with Inverted Hydride
 Reactivity in Dehydrogenation Catalysis
;
_journal_issue 8
_journal_name_full 'ACS Catalysis'
_journal_page_first 7300
_journal_paper_doi 10.1021/acscatal.9b00882
_journal_volume 9
_journal_year 2019
_chemical_formula_moiety 'C18 H44 B Fe N2 O2 P4, Br'
_chemical_formula_sum 'C18 H44 B Br Fe N2 O2 P4'
_chemical_formula_weight 591.00
_space_group_crystal_system monoclinic
_space_group_IT_number 14
_space_group_name_Hall '-P 2ybc'
_space_group_name_H-M_alt 'P 1 21/c 1'
_symmetry_space_group_name_Hall '-P 2ybc'
_symmetry_space_group_name_H-M 'P 1 21/c 1'
_atom_sites_solution_hydrogens mixed
_audit_creation_method SHELXL-2014/7
_cell_angle_alpha 90
_cell_angle_beta 102.389(2)
_cell_angle_gamma 90
_cell_formula_units_Z 4
_cell_length_a 12.7253(9)
_cell_length_b 10.5434(7)
_cell_length_c 21.3482(14)
_cell_measurement_reflns_used 500
_cell_measurement_temperature 100(2)
_cell_measurement_theta_max 25
_cell_measurement_theta_min 2
_cell_volume 2797.5(3)
_computing_structure_refinement 'SHELXL-2014/7 (Sheldrick, 2014)'
_diffrn_ambient_temperature 100(2)
_diffrn_measured_fraction_theta_full 0.992
_diffrn_measured_fraction_theta_max 0.992
_diffrn_measurement_device_type 'Bruker D8 Quest'
_diffrn_measurement_method '\w scans'
_diffrn_radiation_type MoK\a
_diffrn_radiation_wavelength 0.71073
_diffrn_reflns_av_R_equivalents 0.0727
_diffrn_reflns_av_unetI/netI 0.0449
_diffrn_reflns_Laue_measured_fraction_full 0.992
_diffrn_reflns_Laue_measured_fraction_max 0.992
_diffrn_reflns_limit_h_max 14
_diffrn_reflns_limit_h_min -14
_diffrn_reflns_limit_k_max 12
_diffrn_reflns_limit_k_min -12
_diffrn_reflns_limit_l_max 24
_diffrn_reflns_limit_l_min -24
_diffrn_reflns_number 32306
_diffrn_reflns_point_group_measured_fraction_full 0.992
_diffrn_reflns_point_group_measured_fraction_max 0.992
_diffrn_reflns_theta_full 24.226
_diffrn_reflns_theta_max 24.226
_diffrn_reflns_theta_min 2.264
_exptl_absorpt_coefficient_mu 2.213
_exptl_absorpt_correction_T_max 0.0899
_exptl_absorpt_correction_T_min 0.0611
_exptl_absorpt_correction_type multi-scan
_exptl_absorpt_process_details 'SADABS-2014/5 (Bruker,2014/5)'
_exptl_crystal_colour colourless
_exptl_crystal_density_diffrn 1.403
_exptl_crystal_description block
_exptl_crystal_F_000 1232
_exptl_crystal_size_max 0.2
_exptl_crystal_size_mid 0.15
_exptl_crystal_size_min 0.1
_refine_diff_density_max 0.688
_refine_diff_density_min -0.584
_refine_diff_density_rms 0.088
_refine_ls_extinction_method none
_refine_ls_goodness_of_fit_ref 1.032
_refine_ls_hydrogen_treatment mixed
_refine_ls_matrix_type full
_refine_ls_number_parameters 317
_refine_ls_number_reflns 4483
_refine_ls_number_restraints 12
_refine_ls_restrained_S_all 1.031
_refine_ls_R_factor_all 0.0634
_refine_ls_R_factor_gt 0.0433
_refine_ls_shift/su_max 0.001
_refine_ls_shift/su_mean 0.000
_refine_ls_structure_factor_coef Fsqd
_refine_ls_weighting_details 'w=1/[\s^2^(Fo^2^)+(0.0517P)^2^+6.0646P] where P=(Fo^2^+2Fc^2^)/3'
_refine_ls_weighting_scheme calc
_refine_ls_wR_factor_gt 0.1033
_refine_ls_wR_factor_ref 0.1147
_reflns_Friedel_coverage 0.000
_reflns_number_gt 3529
_reflns_number_total 4483
_reflns_threshold_expression 'I > 2\s(I)'
_cod_data_source_file cs9b00882_si_005.cif
_cod_data_source_block MF61_0m_a
_cod_depositor_comments
;
The following automatic conversions were performed:

'_exptl_absorpt_correction_type' value 'Multi-Scan' changed to
'multi-scan' according to
/home/data/users/saulius/crontab/automatic-downloads/current/ACS/lib/dictionaries/cif_core.dic
dictionary named 'cif_core.dic' version 2.4.2 from 2011-04-26.

Automatic conversion script
Id: cif_fix_values 4973 2017-02-22 13:04:09Z antanas 
;
_cod_database_code 4514652
_shelx_shelxl_version_number 2014/7
_shelx_space_group_comment
;
The symmetry employed for this shelxl refinement is uniquely defined
by the following loop, which should always be used as a source of
symmetry information in preference to the above space-group names.
They are only intended as comments.
;

loop_
_space_group_symop_operation_xyz
'x, y, z'
'-x, y+1/2, -z+1/2'
'-x, -y, -z'
'x, -y-1/2, z-1/2'

loop_
_atom_site_label
_atom_site_type_symbol
_atom_site_fract_x
_atom_site_fract_y
_atom_site_fract_z
_atom_site_U_iso_or_equiv
_atom_site_adp_type
_atom_site_occupancy
_atom_site_site_symmetry_order
_atom_site_calc_flag
_atom_site_refinement_flags_posn
_atom_site_refinement_flags_adp
_atom_site_refinement_flags_occupancy
_atom_site_disorder_assembly
_atom_site_disorder_group
Br1 Br 0.39937(4) 0.39591(5) 0.64755(2) 0.03946(17) Uani 1 1 d . . . . .
Fe1 Fe 0.17873(6) 0.14116(6) 0.38510(3) 0.0360(2) Uani 1 1 d . . . . .
P1 P 0.24832(11) 0.17680(14) 0.48560(6) 0.0439(4) Uani 1 1 d . . . . .
N1 N 0.2984(3) 0.3242(4) 0.49712(17) 0.0422(10) Uani 1 1 d . . . . .
H1C H 0.3449 0.3445 0.5325 0.051 Uiso 1 1 calc R U . . .
O1 O 0.1323(4) -0.1213(4) 0.4110(3) 0.0812(15) Uani 1 1 d . . . . .
B1 B 0.2160(4) 0.3400(5) 0.3609(2) 0.0258(11) Uani 1 1 d . . . . .
C1O C 0.1510(4) -0.0166(6) 0.4011(3) 0.0580(16) Uani 1 1 d . . . . .
C2O C 0.0476(4) 0.2052(5) 0.3772(2) 0.0394(12) Uani 1 1 d . . . . .
C1 C 0.1505(12) 0.1486(14) 0.5375(7) 0.040(4) Uani 0.452(8) 1 d . U P A 1
H1A H 0.1858 0.1752 0.5815 0.049 Uiso 0.452(8) 1 calc R U P A 1
H1B H 0.0893 0.2070 0.5229 0.049 Uiso 0.452(8) 1 calc R U P A 1
C2 C 0.1055(9) 0.0226(12) 0.5424(5) 0.045(3) Uani 0.452(8) 1 d . . P A 1
H2A H 0.0662 0.0219 0.5772 0.068 Uiso 0.452(8) 1 calc R U P A 1
H2B H 0.1638 -0.0398 0.5515 0.068 Uiso 0.452(8) 1 calc R U P A 1
H2C H 0.0562 0.0011 0.5019 0.068 Uiso 0.452(8) 1 calc R U P A 1
C3 C 0.3524(11) 0.0498(15) 0.5111(7) 0.036(3) Uani 0.452(8) 1 d . . P A 1
H3A H 0.3186 -0.0343 0.5005 0.043 Uiso 0.452(8) 1 calc R U P A 1
H3B H 0.4098 0.0596 0.4866 0.043 Uiso 0.452(8) 1 calc R U P A 1
C4 C 0.4008(9) 0.0548(11) 0.5801(5) 0.043(3) Uani 0.452(8) 1 d . . P A 1
H4A H 0.4640 -0.0007 0.5896 0.065 Uiso 0.452(8) 1 calc R U P A 1
H4B H 0.3480 0.0262 0.6045 0.065 Uiso 0.452(8) 1 calc R U P A 1
H4C H 0.4225 0.1421 0.5924 0.065 Uiso 0.452(8) 1 calc R U P A 1
C1A C 0.1771(9) 0.1688(10) 0.5515(5) 0.028(3) Uani 0.548(8) 1 d . U P A 2
H1AA H 0.1527 0.0804 0.5550 0.034 Uiso 0.548(8) 1 calc R U P A 2
H1AB H 0.2287 0.1892 0.5920 0.034 Uiso 0.548(8) 1 calc R U P A 2
C2A C 0.0814(8) 0.2550(10) 0.5457(5) 0.050(3) Uani 0.548(8) 1 d . . P A 2
H2AA H 0.0496 0.2446 0.5834 0.075 Uiso 0.548(8) 1 calc R U P A 2
H2AB H 0.0278 0.2335 0.5069 0.075 Uiso 0.548(8) 1 calc R U P A 2
H2AC H 0.1043 0.3433 0.5431 0.075 Uiso 0.548(8) 1 calc R U P A 2
C3A C 0.3778(10) 0.1081(11) 0.5313(5) 0.039(3) Uani 0.548(8) 1 d . . P A 2
H3AA H 0.4364 0.1273 0.5089 0.047 Uiso 0.548(8) 1 calc R U P A 2
H3AB H 0.3966 0.1461 0.5746 0.047 Uiso 0.548(8) 1 calc R U P A 2
C4A C 0.3654(9) -0.0357(11) 0.5366(5) 0.052(3) Uani 0.548(8) 1 d . . P A 2
H4AA H 0.4315 -0.0714 0.5627 0.078 Uiso 0.548(8) 1 calc R U P A 2
H4AB H 0.3517 -0.0735 0.4937 0.078 Uiso 0.548(8) 1 calc R U P A 2
H4AC H 0.3049 -0.0541 0.5569 0.078 Uiso 0.548(8) 1 calc R U P A 2
C5 C 0.1420(4) 0.5153(6) 0.4549(2) 0.0482(14) Uani 1 1 d . . . . .
H5A H 0.1211 0.5813 0.4216 0.058 Uiso 1 1 calc R U . . .
H5B H 0.0811 0.4553 0.4511 0.058 Uiso 1 1 calc R U . . .
C6 C 0.1621(5) 0.5786(8) 0.5215(3) 0.094(3) Uani 1 1 d . . . . .
H6A H 0.0969 0.6234 0.5266 0.140 Uiso 1 1 calc R U . . .
H6B H 0.2217 0.6390 0.5255 0.140 Uiso 1 1 calc R U . . .
H6C H 0.1804 0.5135 0.5549 0.140 Uiso 1 1 calc R U . . .
C7 C 0.3645(4) 0.5473(5) 0.4520(2) 0.0389(12) Uani 1 1 d . . . . .
H7A H 0.3803 0.5736 0.4975 0.047 Uiso 1 1 calc R U . . .
H7B H 0.4302 0.5071 0.4433 0.047 Uiso 1 1 calc R U . . .
C8 C 0.3398(5) 0.6637(5) 0.4108(3) 0.0534(14) Uani 1 1 d . . . . .
H8A H 0.4040 0.7174 0.4166 0.080 Uiso 1 1 calc R U . . .
H8B H 0.2812 0.7110 0.4233 0.080 Uiso 1 1 calc R U . . .
H8C H 0.3180 0.6385 0.3657 0.080 Uiso 1 1 calc R U . . .
C9 C 0.3407(4) 0.4509(4) 0.2575(2) 0.0323(10) Uani 1 1 d . . . . .
H9A H 0.3859 0.5171 0.2831 0.039 Uiso 1 1 calc R U . . .
H9B H 0.3802 0.4182 0.2257 0.039 Uiso 1 1 calc R U . . .
C10 C 0.2363(4) 0.5118(5) 0.2218(2) 0.0429(12) Uani 1 1 d . . . . .
H10A H 0.2527 0.5793 0.1938 0.064 Uiso 1 1 calc R U . . .
H10B H 0.1978 0.5478 0.2528 0.064 Uiso 1 1 calc R U . . .
H10C H 0.1912 0.4475 0.1958 0.064 Uiso 1 1 calc R U . . .
C11 C 0.4572(3) 0.2882(4) 0.35575(19) 0.0318(10) Uani 1 1 d . . . . .
H11A H 0.4846 0.3639 0.3816 0.038 Uiso 1 1 calc R U . . .
H11B H 0.4528 0.2182 0.3860 0.038 Uiso 1 1 calc R U . . .
C12 C 0.5383(4) 0.2516(5) 0.3158(2) 0.0378(11) Uani 1 1 d . . . . .
H12A H 0.6045 0.2210 0.3442 0.057 Uiso 1 1 calc R U . . .
H12B H 0.5547 0.3258 0.2920 0.057 Uiso 1 1 calc R U . . .
H12C H 0.5080 0.1844 0.2856 0.057 Uiso 1 1 calc R U . . .
C13 C 0.0740(5) 0.0892(7) 0.2224(3) 0.0687(19) Uani 1 1 d . . . . .
H13A H 0.0976 0.0710 0.1820 0.082 Uiso 1 1 calc R U . . .
H13B H 0.0286 0.0174 0.2306 0.082 Uiso 1 1 calc R U . . .
C14 C 0.0074(5) 0.2065(7) 0.2134(3) 0.071(2) Uani 1 1 d . . . . .
H14A H -0.0528 0.1958 0.1765 0.107 Uiso 1 1 calc R U . . .
H14B H 0.0516 0.2785 0.2058 0.107 Uiso 1 1 calc R U . . .
H14C H -0.0207 0.2222 0.2520 0.107 Uiso 1 1 calc R U . . .
C15 C 0.2553(6) -0.0556(5) 0.2753(4) 0.076(2) Uani 1 1 d . . . . .
H15A H 0.2087 -0.1248 0.2850 0.091 Uiso 1 1 calc R U . . .
H15B H 0.2580 -0.0628 0.2294 0.091 Uiso 1 1 calc R U . . .
C16 C 0.3679(7) -0.0748(7) 0.3154(3) 0.094(3) Uani 1 1 d . . . . .
H16A H 0.3912 -0.1620 0.3101 0.142 Uiso 1 1 calc R U . . .
H16B H 0.3678 -0.0594 0.3606 0.142 Uiso 1 1 calc R U . . .
H16C H 0.4174 -0.0155 0.3013 0.142 Uiso 1 1 calc R U . . .
P2 P 0.32239(9) 0.32241(10) 0.31060(5) 0.0245(3) Uani 1 1 d . . . . .
O2 O -0.0375(3) 0.2482(4) 0.37224(16) 0.0499(9) Uani 1 1 d . . . . .
N2 N 0.2749(3) 0.2037(3) 0.26213(15) 0.0302(9) Uani 1 1 d . . . . .
H2D H 0.2915 0.1957 0.2244 0.036 Uiso 1 1 calc R U . . .
P3 P 0.25777(9) 0.43049(12) 0.43984(5) 0.0292(3) Uani 1 1 d . . . . .
P4 P 0.19279(11) 0.09738(12) 0.28783(6) 0.0402(3) Uani 1 1 d . . . . .
H1FE H 0.276(4) 0.116(5) 0.387(3) 0.059(16) Uiso 1 1 d . . . . .
H1B1 H 0.152(4) 0.396(4) 0.332(2) 0.032(12) Uiso 1 1 d . . . . .

loop_
_atom_site_aniso_label
_atom_site_aniso_U_11
_atom_site_aniso_U_22
_atom_site_aniso_U_33
_atom_site_aniso_U_23
_atom_site_aniso_U_13
_atom_site_aniso_U_12
Br1 0.0460(3) 0.0484(3) 0.0247(2) -0.0008(2) 0.0094(2) -0.0088(2)
Fe1 0.0400(4) 0.0343(4) 0.0418(4) 0.0060(3) 0.0266(3) 0.0037(3)
P1 0.0437(8) 0.0563(9) 0.0391(7) 0.0261(6) 0.0256(6) 0.0186(7)
N1 0.035(2) 0.069(3) 0.0196(18) 0.0132(19) 0.0004(16) -0.003(2)
O1 0.064(3) 0.041(2) 0.152(5) 0.029(3) 0.052(3) -0.002(2)
B1 0.029(3) 0.032(3) 0.018(2) 0.001(2) 0.010(2) 0.003(2)
C1O 0.042(3) 0.056(4) 0.088(4) 0.011(3) 0.042(3) 0.009(3)
C2O 0.050(3) 0.048(3) 0.026(2) 0.001(2) 0.019(2) -0.002(3)
C1 0.041(4) 0.041(4) 0.040(4) 0.0003(10) 0.0092(13) -0.0006(10)
C2 0.034(6) 0.072(9) 0.032(6) 0.000(5) 0.014(5) -0.022(6)
C3 0.045(8) 0.029(9) 0.032(8) -0.002(7) 0.006(6) 0.007(6)
C4 0.044(7) 0.048(7) 0.035(7) 0.002(6) 0.003(5) 0.005(5)
C1A 0.028(3) 0.029(3) 0.028(3) 0.0007(10) 0.0067(11) -0.0010(10)
C2A 0.053(6) 0.054(6) 0.049(6) 0.006(5) 0.026(5) 0.004(5)
C3A 0.066(8) 0.029(7) 0.018(6) 0.002(5) 0.001(5) 0.010(6)
C4A 0.067(7) 0.039(7) 0.043(6) 0.009(5) -0.001(5) 0.015(5)
C5 0.035(3) 0.074(4) 0.037(3) -0.021(3) 0.011(2) 0.010(3)
C6 0.051(4) 0.170(8) 0.063(4) -0.065(5) 0.019(3) 0.021(4)
C7 0.035(3) 0.049(3) 0.033(2) -0.013(2) 0.008(2) 0.007(2)
C8 0.058(4) 0.036(3) 0.067(4) -0.009(3) 0.016(3) 0.002(3)
C9 0.041(3) 0.035(3) 0.024(2) 0.0035(19) 0.015(2) -0.002(2)
C10 0.048(3) 0.049(3) 0.033(3) 0.016(2) 0.011(2) 0.003(2)
C11 0.037(3) 0.041(3) 0.019(2) 0.0012(19) 0.0084(19) 0.004(2)
C12 0.039(3) 0.050(3) 0.028(2) -0.004(2) 0.015(2) 0.006(2)
C13 0.052(4) 0.092(5) 0.068(4) -0.043(4) 0.028(3) -0.027(4)
C14 0.052(4) 0.118(6) 0.040(3) -0.030(3) 0.002(3) 0.002(4)
C15 0.117(6) 0.027(3) 0.118(6) -0.008(3) 0.100(5) -0.004(3)
C16 0.153(8) 0.074(5) 0.088(5) 0.042(4) 0.096(5) 0.068(5)
P2 0.0295(6) 0.0307(6) 0.0150(5) 0.0015(4) 0.0087(4) 0.0013(5)
O2 0.038(2) 0.069(3) 0.044(2) -0.0076(18) 0.0114(16) 0.0114(19)
N2 0.038(2) 0.034(2) 0.0215(18) -0.0013(15) 0.0125(16) -0.0007(17)
P3 0.0285(6) 0.0443(7) 0.0163(5) -0.0003(5) 0.0084(5) 0.0055(5)
P4 0.0448(8) 0.0336(7) 0.0509(8) -0.0112(6) 0.0295(6) -0.0065(6)

loop_
_atom_type_symbol
_atom_type_description
_atom_type_scat_dispersion_real
_atom_type_scat_dispersion_imag
_atom_type_scat_source
C C 0.0033 0.0016 'International Tables Vol C Tables 4.2.6.8 and 6.1.1.4'
H H 0.0000 0.0000 'International Tables Vol C Tables 4.2.6.8 and 6.1.1.4'
B B 0.0013 0.0007 'International Tables Vol C Tables 4.2.6.8 and 6.1.1.4'
N N 0.0061 0.0033 'International Tables Vol C Tables 4.2.6.8 and 6.1.1.4'
O O 0.0106 0.0060 'International Tables Vol C Tables 4.2.6.8 and 6.1.1.4'
P P 0.1023 0.0942 'International Tables Vol C Tables 4.2.6.8 and 6.1.1.4'
Fe Fe 0.3463 0.8444 'International Tables Vol C Tables 4.2.6.8 and 6.1.1.4'
Br Br -0.2901 2.4595 'International Tables Vol C Tables 4.2.6.8 and 6.1.1.4'

loop_
_geom_angle_atom_site_label_1
_geom_angle_atom_site_label_2
_geom_angle_atom_site_label_3
_geom_angle
C1O Fe1 C2O 98.9(2)
C1O Fe1 P1 91.6(2)
C2O Fe1 P1 101.78(15)
C1O Fe1 P4 92.6(2)
C2O Fe1 P4 104.99(15)
P1 Fe1 P4 151.87(6)
C1O Fe1 B1 177.6(2)
C2O Fe1 B1 82.1(2)
P1 Fe1 B1 90.26(13)
P4 Fe1 B1 85.01(12)
C1O Fe1 H1FE 92(2)
C2O Fe1 H1FE 169(2)
P1 Fe1 H1FE 79(2)
P4 Fe1 H1FE 73(2)
B1 Fe1 H1FE 87(2)
N1 P1 C1A 99.5(4)
N1 P1 C1 110.0(5)
N1 P1 C3A 91.0(4)
C1A P1 C3A 96.2(5)
N1 P1 C3 113.3(5)
C1 P1 C3 103.5(6)
N1 P1 Fe1 111.52(13)
C1A P1 Fe1 125.9(4)
C1 P1 Fe1 112.2(5)
C3A P1 Fe1 125.1(3)
C3 P1 Fe1 106.0(5)
P3 N1 P1 118.0(2)
P3 N1 H1C 121.0
P1 N1 H1C 121.0
P2 B1 P3 116.6(3)
P2 B1 Fe1 104.5(2)
P3 B1 Fe1 107.3(2)
P2 B1 H1B1 106(2)
P3 B1 H1B1 105(2)
Fe1 B1 H1B1 118(2)
O1 C1O Fe1 179.3(7)
O2 C2O Fe1 179.2(5)
C2 C1 P1 120.8(10)
C2 C1 H1A 107.1
P1 C1 H1A 107.1
C2 C1 H1B 107.1
P1 C1 H1B 107.1
H1A C1 H1B 106.8
C1 C2 H2A 109.5
C1 C2 H2B 109.5
H2A C2 H2B 109.5
C1 C2 H2C 109.5
H2A C2 H2C 109.5
H2B C2 H2C 109.5
C4 C3 P1 112.5(10)
C4 C3 H3A 109.1
P1 C3 H3A 109.1
C4 C3 H3B 109.1
P1 C3 H3B 109.1
H3A C3 H3B 107.8
C3 C4 H4A 109.5
C3 C4 H4B 109.5
H4A C4 H4B 109.5
C3 C4 H4C 109.5
H4A C4 H4C 109.5
H4B C4 H4C 109.5
C2A C1A P1 115.7(7)
C2A C1A H1AA 108.3
P1 C1A H1AA 108.3
C2A C1A H1AB 108.3
P1 C1A H1AB 108.3
H1AA C1A H1AB 107.4
C1A C2A H2AA 109.5
C1A C2A H2AB 109.5
H2AA C2A H2AB 109.5
C1A C2A H2AC 109.5
H2AA C2A H2AC 109.5
H2AB C2A H2AC 109.5
C4A C3A P1 109.2(9)
C4A C3A H3AA 109.8
P1 C3A H3AA 109.8
C4A C3A H3AB 109.8
P1 C3A H3AB 109.8
H3AA C3A H3AB 108.3
C3A C4A H4AA 109.5
C3A C4A H4AB 109.5
H4AA C4A H4AB 109.5
C3A C4A H4AC 109.5
H4AA C4A H4AC 109.5
H4AB C4A H4AC 109.5
C6 C5 P3 113.4(4)
C6 C5 H5A 108.9
P3 C5 H5A 108.9
C6 C5 H5B 108.9
P3 C5 H5B 108.9
H5A C5 H5B 107.7
C5 C6 H6A 109.5
C5 C6 H6B 109.5
H6A C6 H6B 109.5
C5 C6 H6C 109.5
H6A C6 H6C 109.5
H6B C6 H6C 109.5
C8 C7 P3 114.6(4)
C8 C7 H7A 108.6
P3 C7 H7A 108.6
C8 C7 H7B 108.6
P3 C7 H7B 108.6
H7A C7 H7B 107.6
C7 C8 H8A 109.5
C7 C8 H8B 109.5
H8A C8 H8B 109.5
C7 C8 H8C 109.5
H8A C8 H8C 109.5
H8B C8 H8C 109.5
C10 C9 P2 114.3(3)
C10 C9 H9A 108.7
P2 C9 H9A 108.7
C10 C9 H9B 108.7
P2 C9 H9B 108.7
H9A C9 H9B 107.6
C9 C10 H10A 109.5
C9 C10 H10B 109.5
H10A C10 H10B 109.5
C9 C10 H10C 109.5
H10A C10 H10C 109.5
H10B C10 H10C 109.5
C12 C11 P2 115.5(3)
C12 C11 H11A 108.4
P2 C11 H11A 108.4
C12 C11 H11B 108.4
P2 C11 H11B 108.4
H11A C11 H11B 107.5
C11 C12 H12A 109.5
C11 C12 H12B 109.5
H12A C12 H12B 109.5
C11 C12 H12C 109.5
H12A C12 H12C 109.5
H12B C12 H12C 109.5
C14 C13 P4 114.5(4)
C14 C13 H13A 108.6
P4 C13 H13A 108.6
C14 C13 H13B 108.6
P4 C13 H13B 108.6
H13A C13 H13B 107.6
C13 C14 H14A 109.5
C13 C14 H14B 109.5
H14A C14 H14B 109.5
C13 C14 H14C 109.5
H14A C14 H14C 109.5
H14B C14 H14C 109.5
C16 C15 P4 114.8(5)
C16 C15 H15A 108.6
P4 C15 H15A 108.6
C16 C15 H15B 108.6
P4 C15 H15B 108.6
H15A C15 H15B 107.5
C15 C16 H16A 109.5
C15 C16 H16B 109.5
H16A C16 H16B 109.5
C15 C16 H16C 109.5
H16A C16 H16C 109.5
H16B C16 H16C 109.5
N2 P2 C9 104.70(19)
N2 P2 C11 111.0(2)
C9 P2 C11 104.3(2)
N2 P2 B1 102.5(2)
C9 P2 B1 118.7(2)
C11 P2 B1 115.1(2)
P2 N2 P4 117.7(2)
P2 N2 H2D 121.2
P4 N2 H2D 121.2
N1 P3 C5 109.9(2)
N1 P3 C7 104.4(2)
C5 P3 C7 104.6(2)
N1 P3 B1 107.3(2)
C5 P3 B1 108.7(2)
C7 P3 B1 121.6(2)
N2 P4 C13 104.4(3)
N2 P4 C15 102.5(2)
C13 P4 C15 99.2(3)
N2 P4 Fe1 110.53(13)
C13 P4 Fe1 121.12(19)
C15 P4 Fe1 116.8(2)

loop_
_geom_bond_atom_site_label_1
_geom_bond_atom_site_label_2
_geom_bond_distance
Fe1 C1O 1.750(6)
Fe1 C2O 1.775(5)
Fe1 P1 2.1710(16)
Fe1 P4 2.1717(14)
Fe1 B1 2.234(5)
Fe1 H1FE 1.26(5)
P1 N1 1.678(5)
P1 C1A 1.833(9)
P1 C1 1.859(13)
P1 C3A 1.871(11)
P1 C3 1.880(13)
N1 P3 1.657(4)
N1 H1C 0.8800
O1 C1O 1.158(7)
B1 P2 1.909(5)
B1 P3 1.911(5)
B1 H1B1 1.08(4)
C2O O2 1.158(6)
C1 C2 1.459(18)
C1 H1A 0.9900
C1 H1B 0.9900
C2 H2A 0.9800
C2 H2B 0.9800
C2 H2C 0.9800
C3 C4 1.471(17)
C3 H3A 0.9900
C3 H3B 0.9900
C4 H4A 0.9800
C4 H4B 0.9800
C4 H4C 0.9800
C1A C2A 1.504(14)
C1A H1AA 0.9900
C1A H1AB 0.9900
C2A H2AA 0.9800
C2A H2AB 0.9800
C2A H2AC 0.9800
C3A C4A 1.530(15)
C3A H3AA 0.9900
C3A H3AB 0.9900
C4A H4AA 0.9800
C4A H4AB 0.9800
C4A H4AC 0.9800
C5 C6 1.542(7)
C5 P3 1.810(5)
C5 H5A 0.9900
C5 H5B 0.9900
C6 H6A 0.9800
C6 H6B 0.9800
C6 H6C 0.9800
C7 C8 1.502(7)
C7 P3 1.810(5)
C7 H7A 0.9900
C7 H7B 0.9900
C8 H8A 0.9800
C8 H8B 0.9800
C8 H8C 0.9800
C9 C10 1.525(6)
C9 P2 1.813(4)
C9 H9A 0.9900
C9 H9B 0.9900
C10 H10A 0.9800
C10 H10B 0.9800
C10 H10C 0.9800
C11 C12 1.522(6)
C11 P2 1.814(4)
C11 H11A 0.9900
C11 H11B 0.9900
C12 H12A 0.9800
C12 H12B 0.9800
C12 H12C 0.9800
C13 C14 1.489(9)
C13 P4 1.827(6)
C13 H13A 0.9900
C13 H13B 0.9900
C14 H14A 0.9800
C14 H14B 0.9800
C14 H14C 0.9800
C15 C16 1.517(11)
C15 P4 1.843(6)
C15 H15A 0.9900
C15 H15B 0.9900
C16 H16A 0.9800
C16 H16B 0.9800
C16 H16C 0.9800
P2 N2 1.654(4)
N2 P4 1.701(4)
N2 H2D 0.8800
